data_1564697
loop_
_publ_author_name
'Haughey, Maxwell B.'
'Christensen, Kirsten E.'
'Poole, Darren L.'
'Donohoe, Timothy J.'

_publ_section_title
;
 Development of an enolate alkynylation approach towards the synthesis of
 the taiwanschirin natural products
;
_journal_name_full 'Chemical Science'
_journal_paper_doi 10.1039/D1SC04247E
_journal_year 2021
_chemical_absolute_configuration ad
_chemical_formula_moiety 'C15 H16 O5'
_chemical_formula_sum 'C15 H16 O5'
_chemical_formula_weight 276.29
_chemical_melting_point ?
_space_group_IT_number 29
_space_group_name_Hall 'P 2c -2ac'
_space_group_name_H-M_alt 'P c a 21'
_symmetry_cell_setting orthorhombic
_symmetry_space_group_name_Hall 'P 2c -2ac'
_symmetry_space_group_name_H-M 'P c a 21'
_atom_sites_solution_hydrogens difmap
_atom_sites_solution_primary other
_audit_creation_date 2018-08-16
_audit_creation_method CRYSTALS_ver_14.61_build_6720
_audit_update_record
;
2021-03-23 deposited with the CCDC.	2021-09-15 downloaded from the CCDC.
;
_cell_angle_alpha 90
_cell_angle_beta 90
_cell_angle_gamma 90
_cell_formula_units_Z 8
_cell_length_a 14.0413(3)
_cell_length_b 7.0334(2)
_cell_length_c 27.4163(9)
_cell_measurement_reflns_used 5831
_cell_measurement_temperature 150
_cell_measurement_theta_max 76
_cell_measurement_theta_min 6
_cell_volume 2707.58(13)
_computing_cell_refinement
; 
 CrysAlisPro (Rigaku Oxford Diffraction, 2017) 
;
_computing_data_collection 'SuperNova, (Oxford Diffraction, 2010)'
_computing_data_reduction
; 
 CrysAlisPro (Rigaku Oxford Diffraction, 2017) 
;
_computing_molecular_graphics 'CAMERON (Watkin et al., 1996)'
_computing_publication_material 'CRYSTALS (Betteridge et al., 2003)'
_computing_structure_refinement 'CRYSTALS (Betteridge et al., 2003)'
_computing_structure_solution 'Superflip (Palatinus & Chapuis, 2007)'
_diffrn_ambient_temperature 150
_diffrn_measured_fraction_theta_full 0.996
_diffrn_measured_fraction_theta_max 0.996
_diffrn_measurement_device Area
_diffrn_measurement_device_type 'Oxford Diffraction SuperNova'
_diffrn_measurement_method \w
_diffrn_radiation_monochromator 'focussing mirrors'
_diffrn_radiation_type 'Cu K\a'
_diffrn_radiation_wavelength 1.54184
_diffrn_reflns_av_R_equivalents 0.027
_diffrn_reflns_av_sigmaI/netI 0.0409
_diffrn_reflns_limit_h_max 17
_diffrn_reflns_limit_h_min -10
_diffrn_reflns_limit_k_max 8
_diffrn_reflns_limit_k_min -8
_diffrn_reflns_limit_l_max 33
_diffrn_reflns_limit_l_min -34
_diffrn_reflns_number 13755
_diffrn_reflns_theta_full 76.653
_diffrn_reflns_theta_max 76.653
_diffrn_reflns_theta_min 3.224
_diffrn_standards_number 0
_exptl_absorpt_coefficient_mu 0.851
_exptl_absorpt_correction_T_max 0.97
_exptl_absorpt_correction_T_min 0.72
_exptl_absorpt_correction_type multi-scan
_exptl_absorpt_process_details
; 
 CrysAlisPro (Rigaku Oxford Diffraction, 2017) 
;
_exptl_crystal_colour clear_pale_colourless
_exptl_crystal_density_diffrn 1.355
_exptl_crystal_density_meas ?
_exptl_crystal_density_method 'not measured'
_exptl_crystal_description lath
_exptl_crystal_F_000 1167.994
_exptl_crystal_size_max 0.21
_exptl_crystal_size_mid 0.18
_exptl_crystal_size_min 0.03
_refine_diff_density_max 0.25
_refine_diff_density_min -0.18
_refine_ls_abs_structure_details
; 
 Parsons, Flack & Wagner (2013), 
 2288 Friedel Pairs 
;
_refine_ls_abs_structure_Flack -0.05(9)
_refine_ls_extinction_method None
_refine_ls_goodness_of_fit_ref 0.9983
_refine_ls_hydrogen_treatment constr
_refine_ls_matrix_type full
_refine_ls_number_parameters 362
_refine_ls_number_reflns 5386
_refine_ls_number_restraints 1
_refine_ls_R_factor_all 0.0391
_refine_ls_R_factor_gt 0.0355
_refine_ls_shift/su_max 0.0004106
_refine_ls_shift/su_mean 0.0000546
_refine_ls_structure_factor_coef Fsqd
_refine_ls_weighting_details
;
 Method= Modified Sheldrick 
 w=1/[\s^2^(F^2^) + ( 0.05P)^2^ + 0.62P] 
 ,where P=(max(Fo^2^,0) + 2Fc^2^)/3 
;
_refine_ls_weighting_scheme calc
_refine_ls_wR_factor_all 0.0950
_refine_ls_wR_factor_gt 0.0906
_refine_ls_wR_factor_ref 0.0949
_reflns_limit_h_max 17
_reflns_limit_h_min 0
_reflns_limit_k_max 8
_reflns_limit_k_min 0
_reflns_limit_l_max 33
_reflns_limit_l_min -34
_reflns_number_gt 4983
_reflns_number_total 5388
_reflns_threshold_expression I>2.0\s(I)
_oxford_diffrn_Wilson_B_factor 2.66
_oxford_diffrn_Wilson_scale 0.04
_oxford_refine_ls_r_factor_ref 0.0390
_oxford_refine_ls_scale 5.25(7)
_oxford_reflns_number_all 5387
_oxford_structure_analysis_title 7002
_cod_data_source_file d1sc04247e2.cif
_cod_data_source_block 7002
_cod_depositor_comments
;
The following automatic conversions were performed:

data item '_chemical_melting_point' value 'not measured' was changed
to '?' -- the value is undefined or not given.

data item '_exptl_crystal_density_meas' value 'not measured' was
changed to '?' -- the value is perceived as not measured.

Automatic conversion script
Id: cif_fix_values 7556 2019-12-06 15:28:31Z antanas 
;
_cod_original_sg_symbol_H-M 'P c a 21 '
_cod_database_code 1564697
_oxford_refine_reflns_threshold_expression_ref I>-3.0\s(I)
_oxford_hooft_y -0.07(9)
_oxford_bijvoet_difference -0.05(9)
_oxford_refined_flack_x -0.03(15)

loop_
_symmetry_equiv_pos_as_xyz
x,y,z
-x,-y,z+1/2
-x+1/2,y,z+1/2
x+1/2,-y,z

loop_
_atom_site_label
_atom_site_type_symbol
_atom_site_fract_x
_atom_site_fract_y
_atom_site_fract_z
_atom_site_U_iso_or_equiv
_atom_site_occupancy
_atom_site_adp_type
_atom_site_refinement_flags_posn
_atom_site_refinement_flags_adp
_atom_site_refinement_flags_occupancy
_atom_site_disorder_assembly
_atom_site_disorder_group
_atom_site_attached_hydrogens
C1 C 0.59456(15) 0.3292(3) 0.49998(9) 0.0334 1.0000 Uani . . . . . .
O2 O 0.67776(10) 0.3733(2) 0.52930(7) 0.0347 1.0000 Uani . . . . . .
C3 C 0.70288(14) 0.5560(3) 0.51893(8) 0.0305 1.0000 Uani . . . . . .
C4 C 0.77549(15) 0.6552(3) 0.54253(9) 0.0369 1.0000 Uani . . . . . .
C5 C 0.79433(15) 0.8380(3) 0.52661(9) 0.0401 1.0000 Uani . . . . . .
C6 C 0.74370(15) 0.9202(3) 0.48862(9) 0.0369 1.0000 Uani . . . . . .
C7 C 0.67175(14) 0.8191(3) 0.46509(9) 0.0308 1.0000 Uani . . . . . .
C8 C 0.65090(13) 0.6368(3) 0.48123(8) 0.0258 1.0000 Uani . . . . . .
C9 C 0.58439(12) 0.4843(3) 0.46052(8) 0.0249 1.0000 Uani . . . . . .
C10 C 0.47964(13) 0.5401(3) 0.45519(8) 0.0272 1.0000 Uani . . . . . .
C11 C 0.63535(12) 0.4275(3) 0.41331(8) 0.0272 1.0000 Uani . . . . . .
O12 O 0.70069(10) 0.3174(2) 0.41211(7) 0.0395 1.0000 Uani . . . . . .
O13 O 0.60633(10) 0.5331(2) 0.37550(6) 0.0338 1.0000 Uani . . . . . .
C14 C 0.66566(19) 0.5196(4) 0.33235(10) 0.0495 1.0000 Uani . . . . . .
C15 C 0.44799(16) 0.7148(3) 0.48223(10) 0.0422 1.0000 Uani . . . . . .
C21 C 0.41432(13) 0.4361(3) 0.43161(8) 0.0303 1.0000 Uani . . . . . .
C22 C 0.43103(13) 0.2520(3) 0.40757(8) 0.0293 1.0000 Uani . . . . . .
O23 O 0.50236(10) 0.1571(2) 0.40983(7) 0.0369 1.0000 Uani . . . . . .
O24 O 0.35334(10) 0.1990(2) 0.38235(7) 0.0410 1.0000 Uani . . . . . .
C25 C 0.35609(17) 0.0124(4) 0.36037(11) 0.0508 1.0000 Uani . . . . . .
C51 C 0.81883(14) 0.1771(3) 0.64585(8) 0.0284 1.0000 Uani . . . . . .
O52 O 0.90652(10) 0.13755(19) 0.61958(6) 0.0307 1.0000 Uani . . . . . .
C53 C 0.93225(13) -0.0444(3) 0.63109(8) 0.0262 1.0000 Uani . . . . . .
C54 C 1.00797(14) -0.1388(3) 0.60973(8) 0.0317 1.0000 Uani . . . . . .
C55 C 1.02667(14) -0.3231(3) 0.62579(9) 0.0341 1.0000 Uani . . . . . .
C56 C 0.97210(14) -0.4076(3) 0.66196(9) 0.0323 1.0000 Uani . . . . . .
C57 C 0.89742(13) -0.3080(3) 0.68394(8) 0.0286 1.0000 Uani . . . . . .
C58 C 0.87732(12) -0.1255(3) 0.66754(8) 0.0244 1.0000 Uani . . . . . .
C59 C 0.80930(12) 0.0271(2) 0.68711(8) 0.0237 1.0000 Uani . . . . . .
C60 C 0.70514(13) -0.0315(3) 0.69380(8) 0.0268 1.0000 Uani . . . . . .
C61 C 0.86094(12) 0.0912(3) 0.73328(8) 0.0267 1.0000 Uani . . . . . .
O62 O 0.92530(10) 0.2040(2) 0.73334(7) 0.0356 1.0000 Uani . . . . . .
O63 O 0.83448(10) -0.0106(2) 0.77209(6) 0.0326 1.0000 Uani . . . . . .
C64 C 0.89564(17) 0.0083(4) 0.81464(10) 0.0446 1.0000 Uani . . . . . .
C65 C 0.67307(14) -0.2083(3) 0.66752(10) 0.0364 1.0000 Uani . . . . . .
C71 C 0.64069(13) 0.0712(3) 0.71811(8) 0.0288 1.0000 Uani . . . . . .
C72 C 0.65698(13) 0.2551(3) 0.74193(8) 0.0293 1.0000 Uani . . . . . .
O73 O 0.72628(10) 0.3552(2) 0.73751(7) 0.0359 1.0000 Uani . . . . . .
O74 O 0.58180(10) 0.3030(2) 0.76963(7) 0.0400 1.0000 Uani . . . . . .
C75 C 0.58424(17) 0.4906(4) 0.79152(11) 0.0531 1.0000 Uani . . . . . .
H12 H 0.5398 0.3328 0.5220 0.0407 1.0000 Uiso R . . . . .
H11 H 0.6042 0.2068 0.4844 0.0389 1.0000 Uiso R . . . . .
H41 H 0.8099 0.5993 0.5677 0.0438 1.0000 Uiso R . . . . .
H51 H 0.8422 0.9079 0.5416 0.0486 1.0000 Uiso R . . . . .
H61 H 0.7561 1.0481 0.4785 0.0434 1.0000 Uiso R . . . . .
H71 H 0.6361 0.8753 0.4387 0.0367 1.0000 Uiso R . . . . .
H152 H 0.3800 0.7228 0.4807 0.0629 1.0000 Uiso R . . . . .
H153 H 0.4694 0.7109 0.5168 0.0626 1.0000 Uiso R . . . . .
H151 H 0.4742 0.8272 0.4674 0.0621 1.0000 Uiso R . . . . .
H211 H 0.3522 0.4830 0.4304 0.0371 1.0000 Uiso R . . . . .
H252 H 0.3163 0.0217 0.3309 0.0764 1.0000 Uiso R . . . . .
H253 H 0.3291 -0.0800 0.3842 0.0772 1.0000 Uiso R . . . . .
H251 H 0.4195 -0.0230 0.3526 0.0766 1.0000 Uiso R . . . . .
H512 H 0.8212 0.3054 0.6578 0.0338 1.0000 Uiso R . . . . .
H511 H 0.7657 0.1633 0.6231 0.0335 1.0000 Uiso R . . . . .
H541 H 1.0447 -0.0788 0.5863 0.0379 1.0000 Uiso R . . . . .
H551 H 1.0772 -0.3904 0.6127 0.0415 1.0000 Uiso R . . . . .
H561 H 0.9871 -0.5356 0.6725 0.0383 1.0000 Uiso R . . . . .
H571 H 0.8612 -0.3643 0.7099 0.0345 1.0000 Uiso R . . . . .
H652 H 0.6047 -0.2189 0.6687 0.0540 1.0000 Uiso R . . . . .
H653 H 0.7019 -0.3193 0.6830 0.0542 1.0000 Uiso R . . . . .
H651 H 0.6962 -0.2052 0.6335 0.0544 1.0000 Uiso R . . . . .
H711 H 0.5776 0.0269 0.7202 0.0350 1.0000 Uiso R . . . . .
H752 H 0.5257 0.5522 0.7863 0.0807 1.0000 Uiso R . . . . .
H753 H 0.5960 0.4685 0.8245 0.0802 1.0000 Uiso R . . . . .
H751 H 0.6357 0.5646 0.7776 0.0800 1.0000 Uiso R . . . . .
H141 H 0.6350 0.5999 0.3086 0.0739 1.0000 Uiso R . . . . .
H142 H 0.7279 0.5710 0.3407 0.0745 1.0000 Uiso R . . . . .
H143 H 0.6688 0.3911 0.3202 0.0741 1.0000 Uiso R . . . . .
H641 H 0.8610 -0.0438 0.8425 0.0664 1.0000 Uiso R . . . . .
H642 H 0.9160 0.1414 0.8205 0.0672 1.0000 Uiso R . . . . .
H643 H 0.9509 -0.0717 0.8094 0.0678 1.0000 Uiso R . . . . .

loop_
_atom_site_aniso_label
_atom_site_aniso_U_11
_atom_site_aniso_U_22
_atom_site_aniso_U_33
_atom_site_aniso_U_23
_atom_site_aniso_U_13
_atom_site_aniso_U_12
C1 0.0288(9) 0.0328(10) 0.0385(11) 0.0080(8) -0.0040(8) 0.0010(8)
O2 0.0312(7) 0.0384(8) 0.0344(8) 0.0072(6) -0.0056(6) 0.0032(6)
C3 0.0268(9) 0.0363(10) 0.0283(10) -0.0026(8) 0.0005(7) 0.0058(8)
C4 0.0324(10) 0.0495(12) 0.0287(10) -0.0064(9) -0.0080(8) 0.0042(9)
C5 0.0319(10) 0.0469(12) 0.0415(12) -0.0146(10) -0.0052(9) -0.0043(9)
C6 0.0324(10) 0.0328(9) 0.0455(12) -0.0063(10) -0.0006(9) -0.0040(8)
C7 0.0282(9) 0.0291(9) 0.0352(11) -0.0016(8) -0.0010(8) 0.0010(7)
C8 0.0228(8) 0.0285(9) 0.0261(9) -0.0026(7) 0.0002(7) 0.0022(7)
C9 0.0218(8) 0.0243(8) 0.0286(10) 0.0006(7) 0.0005(6) 0.0023(7)
C10 0.0226(9) 0.0292(9) 0.0299(10) 0.0033(8) 0.0032(7) 0.0039(7)
C11 0.0176(8) 0.0310(9) 0.0329(10) -0.0052(8) 0.0006(7) -0.0039(6)
O12 0.0231(6) 0.0439(8) 0.0515(10) -0.0160(7) 0.0038(6) 0.0029(6)
O13 0.0317(7) 0.0441(8) 0.0255(7) -0.0005(6) 0.0042(5) -0.0069(6)
C14 0.0525(13) 0.0630(16) 0.0329(12) -0.0074(11) 0.0163(10) -0.0200(13)
C15 0.0279(10) 0.0378(11) 0.0609(15) -0.0085(10) 0.0058(10) 0.0081(8)
C21 0.0178(8) 0.0357(10) 0.0373(11) 0.0053(8) 0.0020(7) 0.0021(7)
C22 0.0212(8) 0.0367(10) 0.0299(9) 0.0030(8) 0.0023(7) -0.0060(7)
O23 0.0263(6) 0.0358(7) 0.0488(9) -0.0086(7) -0.0036(6) -0.0002(6)
O24 0.0253(7) 0.0538(9) 0.0439(9) -0.0063(8) -0.0036(6) -0.0044(7)
C25 0.0334(11) 0.0592(15) 0.0600(17) -0.0177(13) -0.0050(11) -0.0132(11)
C51 0.0252(9) 0.0270(9) 0.0330(10) 0.0004(8) 0.0013(7) 0.0004(7)
O52 0.0299(7) 0.0286(7) 0.0335(8) 0.0028(6) 0.0060(6) -0.0004(5)
C53 0.0254(8) 0.0261(8) 0.0271(9) -0.0032(7) -0.0032(7) -0.0018(7)
C54 0.0259(9) 0.0388(10) 0.0305(10) -0.0058(8) 0.0028(8) -0.0032(7)
C55 0.0275(9) 0.0384(10) 0.0363(11) -0.0103(9) 0.0009(8) 0.0064(8)
C56 0.0302(9) 0.0279(9) 0.0388(11) -0.0029(8) -0.0031(8) 0.0054(8)
C57 0.0263(9) 0.0274(9) 0.0320(10) -0.0024(8) -0.0009(7) 0.0003(7)
C58 0.0187(7) 0.0270(9) 0.0275(9) -0.0050(7) -0.0009(7) -0.0011(7)
C59 0.0210(8) 0.0219(8) 0.0283(10) -0.0023(7) 0.0002(7) 0.0005(7)
C60 0.0214(8) 0.0256(8) 0.0333(10) 0.0021(8) -0.0025(7) -0.0016(7)
C61 0.0195(8) 0.0299(8) 0.0306(9) -0.0044(8) 0.0013(7) 0.0038(6)
O62 0.0241(6) 0.0380(7) 0.0447(8) -0.0107(7) -0.0007(6) -0.0050(5)
O63 0.0289(6) 0.0409(8) 0.0280(7) -0.0017(6) -0.0029(5) 0.0035(6)
C64 0.0426(11) 0.0586(15) 0.0327(12) -0.0044(10) -0.0116(9) 0.0143(11)
C65 0.0248(9) 0.0323(10) 0.0520(13) -0.0082(9) -0.0014(9) -0.0051(8)
C71 0.0183(8) 0.0335(9) 0.0348(10) 0.0022(8) -0.0011(7) -0.0013(7)
C72 0.0201(8) 0.0370(10) 0.0308(10) -0.0006(8) -0.0029(7) 0.0053(7)
O73 0.0283(7) 0.0317(7) 0.0476(9) -0.0083(7) 0.0046(6) -0.0016(5)
O74 0.0254(7) 0.0522(9) 0.0423(9) -0.0123(8) 0.0045(6) 0.0025(6)
C75 0.0347(11) 0.0658(16) 0.0589(17) -0.0265(13) 0.0073(10) 0.0068(12)

loop_
_atom_type_symbol
_atom_type_scat_dispersion_real
_atom_type_scat_dispersion_imag
_atom_type_scat_Cromer_Mann_a1
_atom_type_scat_Cromer_Mann_b1
_atom_type_scat_Cromer_Mann_a2
_atom_type_scat_Cromer_Mann_b2
_atom_type_scat_Cromer_Mann_a3
_atom_type_scat_Cromer_Mann_b3
_atom_type_scat_Cromer_Mann_a4
_atom_type_scat_Cromer_Mann_b4
_atom_type_scat_Cromer_Mann_c
_atom_type_scat_source
C 0.0181 0.0091 2.3100 20.8439 1.0200 10.2075 1.5886 0.5687 0.8650 51.6512 0.2156 'International Tables Vol C 4.2.6.8 and 6.1.1.4'
H 0.0000 0.0000 0.4930 10.5109 0.3229 26.1257 0.1402 3.1424 0.0408 57.7998 0.0030 'International Tables Vol C 4.2.6.8 and 6.1.1.4'
O 0.0492 0.0322 3.0485 13.2771 2.2868 5.7011 1.5463 0.3239 0.8670 32.9089 0.2508 'International Tables Vol C 4.2.6.8 and 6.1.1.4'

loop_
_geom_angle_atom_site_label_1
_geom_angle_site_symmetry_1
_geom_angle_atom_site_label_2
_geom_angle_site_symmetry_2
_geom_angle_atom_site_label_3
_geom_angle_site_symmetry_3
_geom_angle
_geom_angle_publ_flag
O2 . C1 . C9 . 108.15(16) yes
O2 . C1 . H12 . 106.6 no
C9 . C1 . H12 . 110.0 no
O2 . C1 . H11 . 108.7 no
C9 . C1 . H11 . 109.4 no
H12 . C1 . H11 . 113.8 no
C1 . O2 . C3 . 107.12(16) yes
O2 . C3 . C4 . 124.34(19) yes
O2 . C3 . C8 . 113.92(18) yes
C4 . C3 . C8 . 121.7(2) yes
C3 . C4 . C5 . 117.3(2) yes
C3 . C4 . H41 . 120.8 no
C5 . C4 . H41 . 121.9 no
C4 . C5 . C6 . 121.8(2) yes
C4 . C5 . H51 . 119.5 no
C6 . C5 . H51 . 118.8 no
C5 . C6 . C7 . 120.4(2) yes
C5 . C6 . H61 . 121.0 no
C7 . C6 . H61 . 118.6 no
C6 . C7 . C8 . 118.5(2) yes
C6 . C7 . H71 . 121.0 no
C8 . C7 . H71 . 120.5 no
C7 . C8 . C3 . 120.33(18) yes
C7 . C8 . C9 . 131.12(18) yes
C3 . C8 . C9 . 108.09(17) yes
C1 . C9 . C8 . 100.30(15) yes
C1 . C9 . C10 . 109.71(15) yes
C8 . C9 . C10 . 116.26(15) yes
C1 . C9 . C11 . 111.40(16) yes
C8 . C9 . C11 . 102.17(14) yes
C10 . C9 . C11 . 115.82(16) yes
C9 . C10 . C15 . 116.57(17) yes
C9 . C10 . C21 . 124.38(17) yes
C15 . C10 . C21 . 118.83(18) yes
C9 . C11 . O12 . 123.23(19) yes
C9 . C11 . O13 . 111.57(15) yes
O12 . C11 . O13 . 124.67(19) yes
C11 . O13 . C14 . 114.89(18) yes
O13 . C14 . H141 . 104.8 no
O13 . C14 . H142 . 107.4 no
H141 . C14 . H142 . 110.0 no
O13 . C14 . H143 . 111.7 no
H141 . C14 . H143 . 109.6 no
H142 . C14 . H143 . 112.8 no
C10 . C15 . H152 . 108.8 no
C10 . C15 . H153 . 111.0 no
H152 . C15 . H153 . 110.1 no
C10 . C15 . H151 . 110.5 no
H152 . C15 . H151 . 108.4 no
H153 . C15 . H151 . 108.0 no
C10 . C21 . C22 . 125.97(17) yes
C10 . C21 . H211 . 117.6 no
C22 . C21 . H211 . 116.4 no
C21 . C22 . O23 . 126.63(18) yes
C21 . C22 . O24 . 110.17(17) yes
O23 . C22 . O24 . 123.19(19) yes
C22 . O24 . C25 . 116.40(18) yes
O24 . C25 . H252 . 105.5 no
O24 . C25 . H253 . 108.0 no
H252 . C25 . H253 . 111.5 no
O24 . C25 . H251 . 110.9 no
H252 . C25 . H251 . 111.5 no
H253 . C25 . H251 . 109.4 no
O52 . C51 . C59 . 107.68(15) yes
O52 . C51 . H512 . 108.7 no
C59 . C51 . H512 . 113.1 no
O52 . C51 . H511 . 108.2 no
C59 . C51 . H511 . 109.3 no
H512 . C51 . H511 . 109.8 no
C51 . O52 . C53 . 106.79(15) yes
O52 . C53 . C54 . 123.68(19) yes
O52 . C53 . C58 . 113.89(17) yes
C54 . C53 . C58 . 122.40(18) yes
C53 . C54 . C55 . 117.21(19) yes
C53 . C54 . H541 . 120.2 no
C55 . C54 . H541 . 122.5 no
C54 . C55 . C56 . 121.37(19) yes
C54 . C55 . H551 . 119.9 no
C56 . C55 . H551 . 118.8 no
C55 . C56 . C57 . 120.49(19) yes
C55 . C56 . H561 . 119.5 no
C57 . C56 . H561 . 120.0 no
C56 . C57 . C58 . 118.44(19) yes
C56 . C57 . H571 . 120.6 no
C58 . C57 . H571 . 120.9 no
C57 . C58 . C53 . 120.06(17) yes
C57 . C58 . C59 . 131.30(18) yes
C53 . C58 . C59 . 108.11(16) yes
C58 . C59 . C51 . 99.63(15) yes
C58 . C59 . C60 . 116.65(14) yes
C51 . C59 . C60 . 110.65(15) yes
C58 . C59 . C61 . 101.59(14) yes
C51 . C59 . C61 . 111.24(15) yes
C60 . C59 . C61 . 115.72(16) yes
C59 . C60 . C65 . 116.79(16) yes
C59 . C60 . C71 . 124.15(17) yes
C65 . C60 . C71 . 118.86(17) yes
C59 . C61 . O62 . 123.56(18) yes
C59 . C61 . O63 . 111.73(15) yes
O62 . C61 . O63 . 124.18(18) yes
C61 . O63 . C64 . 115.20(17) yes
O63 . C64 . H641 . 107.4 no
O63 . C64 . H642 . 112.7 no
H641 . C64 . H642 . 111.7 no
O63 . C64 . H643 . 107.6 no
H641 . C64 . H643 . 107.2 no
H642 . C64 . H643 . 110.0 no
C60 . C65 . H652 . 110.2 no
C60 . C65 . H653 . 109.1 no
H652 . C65 . H653 . 109.7 no
C60 . C65 . H651 . 109.6 no
H652 . C65 . H651 . 111.2 no
H653 . C65 . H651 . 107.0 no
C60 . C71 . C72 . 126.39(17) yes
C60 . C71 . H711 . 119.2 no
C72 . C71 . H711 . 114.4 no
C71 . C72 . O73 . 126.53(18) yes
C71 . C72 . O74 . 110.50(16) yes
O73 . C72 . O74 . 122.96(19) yes
C72 . O74 . C75 . 116.34(17) yes
O74 . C75 . H752 . 109.6 no
O74 . C75 . H753 . 104.7 no
H752 . C75 . H753 . 112.3 no
O74 . C75 . H751 . 110.1 no
H752 . C75 . H751 . 110.1 no
H753 . C75 . H751 . 109.8 no

loop_
_geom_bond_atom_site_label_1
_geom_bond_site_symmetry_1
_geom_bond_atom_site_label_2
_geom_bond_site_symmetry_2
_geom_bond_distance
_geom_bond_publ_flag
C1 . O2 . 1.452(2) yes
C1 . C9 . 1.543(3) yes
C1 . H12 . 0.977 no
C1 . H11 . 0.970 no
O2 . C3 . 1.363(3) yes
C3 . C4 . 1.395(3) yes
C3 . C8 . 1.387(3) yes
C4 . C5 . 1.383(3) yes
C4 . H41 . 0.930 no
C5 . C6 . 1.387(3) yes
C5 . H51 . 0.928 no
C6 . C7 . 1.394(3) yes
C6 . H61 . 0.957 no
C7 . C8 . 1.388(3) yes
C7 . H71 . 0.964 no
C8 . C9 . 1.531(3) yes
C9 . C10 . 1.529(2) yes
C9 . C11 . 1.532(3) yes
C10 . C15 . 1.502(3) yes
C10 . C21 . 1.339(3) yes
C11 . O12 . 1.201(2) yes
C11 . O13 . 1.338(3) yes
O13 . C14 . 1.450(2) yes
C14 . H141 . 0.963 no
C14 . H142 . 0.973 no
C14 . H143 . 0.965 no
C15 . H152 . 0.958 no
C15 . H153 . 0.995 no
C15 . H151 . 0.962 no
C21 . C22 . 1.472(3) yes
C21 . H211 . 0.933 no
C22 . O23 . 1.205(2) yes
C22 . O24 . 1.344(2) yes
O24 . C25 . 1.445(3) yes
C25 . H252 . 0.984 no
C25 . H253 . 0.996 no
C25 . H251 . 0.948 no
C51 . O52 . 1.453(2) yes
C51 . C59 . 1.553(3) yes
C51 . H512 . 0.961 no
C51 . H511 . 0.977 no
O52 . C53 . 1.367(2) yes
C53 . C54 . 1.383(3) yes
C53 . C58 . 1.385(3) yes
C54 . C55 . 1.394(3) yes
C54 . H541 . 0.926 no
C55 . C56 . 1.387(3) yes
C55 . H551 . 0.925 no
C56 . C57 . 1.398(3) yes
C56 . H561 . 0.968 no
C57 . C58 . 1.389(3) yes
C57 . H571 . 0.960 no
C58 . C59 . 1.534(2) yes
C59 . C60 . 1.531(2) yes
C59 . C61 . 1.527(3) yes
C60 . C65 . 1.506(3) yes
C60 . C71 . 1.336(3) yes
C61 . O62 . 1.202(2) yes
C61 . O63 . 1.335(3) yes
O63 . C64 . 1.455(2) yes
C64 . H641 . 0.978 no
C64 . H642 . 0.992 no
C64 . H643 . 0.969 no
C65 . H652 . 0.963 no
C65 . H653 . 0.977 no
C65 . H651 . 0.987 no
C71 . C72 . 1.467(3) yes
C71 . H711 . 0.941 no
C72 . O73 . 1.207(2) yes
C72 . O74 . 1.343(2) yes
O74 . C75 . 1.450(3) yes
C75 . H752 . 0.940 no
C75 . H753 . 0.933 no
C75 . H751 . 0.968 no

loop_
_geom_hbond_atom_site_label_D
_geom_hbond_site_symmetry_D
_geom_hbond_atom_site_label_H
_geom_hbond_site_symmetry_H
_geom_hbond_atom_site_label_A
_geom_hbond_site_symmetry_A
_geom_hbond_angle_DHA
_geom_hbond_distance_DH
_geom_hbond_distance_HA
_geom_hbond_distance_DA
_geom_hbond_publ_flag
C21 . H211 . O12 4_465 164 0.93 2.60 3.506(3) yes
C25 . H253 . O12 4_455 152 1.00 2.57 3.486(3) yes
